data_1554444
loop_
_publ_author_name
'Liu, Xiangyu'
'Wu, Chengjuan'
'Zhang, Jing'
'Shi, Yihan'
'Zhang, Shengnan'
'Geng, Yan'
'Tung, Chen-Ho'
'Wang, Wenguang'

_publ_section_title
;
 Cobalt-catalyzed radical cyclization of isocyanides forming
 phenanthridine derivatives
;
_journal_issue 20
_journal_name_full 'Organic Chemistry Frontiers'
_journal_page_first 2997
_journal_paper_doi 10.1039/C8QO00887F
_journal_volume 5
_journal_year 2018
_chemical_formula_sum 'C26 H21 N O2'
_chemical_formula_weight 379.44
_space_group_crystal_system triclinic
_space_group_IT_number 2
_space_group_name_Hall '-P 1'
_space_group_name_H-M_alt 'P -1'
_atom_sites_solution_hydrogens geom
_audit_creation_method SHELXL-2014/7
_audit_update_record
;
2018-07-10 deposited with the CCDC.
2018-09-17 downloaded from the CCDC.
;
_cell_angle_alpha 80.313(10)
_cell_angle_beta 76.092(10)
_cell_angle_gamma 74.405(11)
_cell_formula_units_Z 2
_cell_length_a 7.4718(9)
_cell_length_b 10.1700(13)
_cell_length_c 13.6849(15)
_cell_measurement_reflns_used 3531
_cell_measurement_temperature 293(2)
_cell_measurement_theta_max 29.0730
_cell_measurement_theta_min 3.5440
_cell_volume 966.3(2)
_computing_structure_refinement 'SHELXL-2014/7 (Sheldrick, 2014)'
_diffrn_ambient_temperature 293(2)
_diffrn_measured_fraction_theta_full 0.994
_diffrn_measured_fraction_theta_max 0.994
_diffrn_measurement_device_type 'XtaLAB Synergy, Dualflex, HyPix'
_diffrn_radiation_type MoK\a
_diffrn_radiation_wavelength 0.71073
_diffrn_reflns_av_R_equivalents 0.0453
_diffrn_reflns_av_unetI/netI 0.0481
_diffrn_reflns_Laue_measured_fraction_full 0.994
_diffrn_reflns_Laue_measured_fraction_max 0.994
_diffrn_reflns_limit_h_max 8
_diffrn_reflns_limit_h_min -8
_diffrn_reflns_limit_k_max 12
_diffrn_reflns_limit_k_min -12
_diffrn_reflns_limit_l_max 16
_diffrn_reflns_limit_l_min -16
_diffrn_reflns_number 10401
_diffrn_reflns_point_group_measured_fraction_full 0.994
_diffrn_reflns_point_group_measured_fraction_max 0.994
_diffrn_reflns_theta_full 24.996
_diffrn_reflns_theta_max 24.996
_diffrn_reflns_theta_min 3.532
_exptl_absorpt_coefficient_mu 0.082
_exptl_crystal_density_diffrn 1.304
_exptl_crystal_description block
_exptl_crystal_F_000 400
_refine_diff_density_max 0.361
_refine_diff_density_min -0.266
_refine_diff_density_rms 0.049
_refine_ls_extinction_method none
_refine_ls_goodness_of_fit_ref 1.079
_refine_ls_hydrogen_treatment constr
_refine_ls_matrix_type full
_refine_ls_number_parameters 264
_refine_ls_number_reflns 3378
_refine_ls_number_restraints 0
_refine_ls_restrained_S_all 1.079
_refine_ls_R_factor_all 0.0706
_refine_ls_R_factor_gt 0.0523
_refine_ls_shift/su_max 0.000
_refine_ls_shift/su_mean 0.000
_refine_ls_structure_factor_coef Fsqd
_refine_ls_weighting_details 'w=1/[\s^2^(Fo^2^)+(0.0696P)^2^+0.2280P] where P=(Fo^2^+2Fc^2^)/3'
_refine_ls_weighting_scheme calc
_refine_ls_wR_factor_gt 0.1325
_refine_ls_wR_factor_ref 0.1454
_reflns_Friedel_coverage 0.000
_reflns_number_gt 2513
_reflns_number_total 3378
_reflns_threshold_expression 'I > 2\s(I)'
_cod_data_source_file c8qo00887f2.cif
_cod_data_source_block 171016lxy-1
_cod_database_code 1554444
_shelx_shelxl_version_number 2014/7
_shelx_space_group_comment
;
The symmetry employed for this shelxl refinement is uniquely defined
by the following loop, which should always be used as a source of
symmetry information in preference to the above space-group names.
They are only intended as comments.
;

loop_
_space_group_symop_operation_xyz
'x, y, z'
'-x, -y, -z'

loop_
_atom_site_label
_atom_site_type_symbol
_atom_site_fract_x
_atom_site_fract_y
_atom_site_fract_z
_atom_site_U_iso_or_equiv
_atom_site_adp_type
_atom_site_occupancy
_atom_site_site_symmetry_order
_atom_site_calc_flag
_atom_site_refinement_flags_posn
_atom_site_refinement_flags_adp
O25 O -0.0311(2) 0.94610(15) 0.31301(12) 0.0424(4) Uani 1 1 d . .
N14 N 0.3785(2) 0.82451(17) 0.24548(13) 0.0364(4) Uani 1 1 d . .
O28 O 0.0916(3) 1.10783(17) 0.34515(16) 0.0672(6) Uani 1 1 d . .
C20 C 0.2593(2) 0.41213(19) 0.46320(13) 0.0262(4) Uani 1 1 d . .
C12 C 0.3417(2) 0.61917(18) 0.35819(13) 0.0236(4) Uani 1 1 d . .
C15 C 0.2778(2) 0.54847(19) 0.45766(13) 0.0244(4) Uani 1 1 d . .
C11 C 0.4227(2) 0.54102(19) 0.27502(13) 0.0240(4) Uani 1 1 d . .
C22 C 0.3938(2) 0.40492(19) 0.28525(14) 0.0267(4) Uani 1 1 d . .
H22 H 0.4347 0.3560 0.2291 0.032 Uiso 1 1 calc R U
C21 C 0.3096(2) 0.34608(19) 0.37349(14) 0.0280(4) Uani 1 1 d . .
H21 H 0.2839 0.2609 0.3759 0.034 Uiso 1 1 calc R U
C10 C 0.5146(3) 0.6034(2) 0.18074(13) 0.0281(4) Uani 1 1 d . .
C9 C 0.6390(3) 0.5302(2) 0.09734(14) 0.0319(5) Uani 1 1 d . .
C1 C 0.4785(3) 0.7466(2) 0.16952(15) 0.0340(5) Uani 1 1 d . .
C16 C 0.2383(3) 0.6038(2) 0.55055(14) 0.0317(5) Uani 1 1 d . .
H16 H 0.2566 0.6908 0.5504 0.038 Uiso 1 1 calc R U
C13 C 0.3177(3) 0.7651(2) 0.33587(15) 0.0296(4) Uani 1 1 d . .
C19 C 0.1920(3) 0.3423(2) 0.55725(14) 0.0344(5) Uani 1 1 d . .
H19 H 0.1776 0.2538 0.5596 0.041 Uiso 1 1 calc R U
C8 C 0.7231(3) 0.3881(2) 0.10558(15) 0.0365(5) Uani 1 1 d . .
H8 H 0.6988 0.3360 0.1678 0.044 Uiso 1 1 calc R U
C18 C 0.1478(3) 0.4017(3) 0.64461(15) 0.0421(6) Uani 1 1 d . .
H18 H 0.1010 0.3550 0.7059 0.051 Uiso 1 1 calc R U
C17 C 0.1735(3) 0.5331(3) 0.64128(15) 0.0403(6) Uani 1 1 d . .
H17 H 0.1466 0.5734 0.7010 0.048 Uiso 1 1 calc R U
C4 C 0.6940(3) 0.6074(3) 0.00284(15) 0.0405(6) Uani 1 1 d . .
C23 C 0.2079(3) 0.8714(2) 0.40819(17) 0.0360(5) Uani 1 1 d . .
H23 H 0.1237 0.8294 0.4637 0.043 Uiso 1 1 calc R U
C29 C 0.3422(3) 0.9240(2) 0.45269(19) 0.0470(6) Uani 1 1 d . .
H29A H 0.4187 0.8482 0.4878 0.070 Uiso 1 1 calc R U
H29B H 0.2690 0.9891 0.4992 0.070 Uiso 1 1 calc R U
H29C H 0.4229 0.9676 0.3990 0.070 Uiso 1 1 calc R U
C24 C 0.0893(3) 0.9891(2) 0.35146(18) 0.0428(5) Uani 1 1 d . .
C3 C 0.6367(3) 0.7529(3) -0.00649(17) 0.0511(7) Uani 1 1 d . .
H3 H 0.6671 0.8025 -0.0692 0.061 Uiso 1 1 calc R U
C7 C 0.8398(3) 0.3242(3) 0.02461(17) 0.0491(6) Uani 1 1 d . .
H7 H 0.8905 0.2299 0.0323 0.059 Uiso 1 1 calc R U
C2 C 0.5395(3) 0.8199(3) 0.07363(18) 0.0487(6) Uani 1 1 d . .
H2 H 0.5112 0.9154 0.0669 0.058 Uiso 1 1 calc R U
C5 C 0.8143(3) 0.5376(4) -0.07868(16) 0.0558(8) Uani 1 1 d . .
H5 H 0.8475 0.5877 -0.1408 0.067 Uiso 1 1 calc R U
C26 C -0.1450(4) 1.0504(3) 0.2527(2) 0.0580(7) Uani 1 1 d . .
H26A H -0.0681 1.1091 0.2093 0.070 Uiso 1 1 calc R U
H26B H -0.2486 1.1069 0.2964 0.070 Uiso 1 1 calc R U
C6 C 0.8825(3) 0.3995(4) -0.06869(18) 0.0592(8) Uani 1 1 d . .
H6 H 0.9575 0.3554 -0.1241 0.071 Uiso 1 1 calc R U
C27 C -0.2196(5) 0.9826(3) 0.1916(3) 0.0793(10) Uani 1 1 d . .
H27A H -0.1171 0.9367 0.1425 0.119 Uiso 1 1 calc R U
H27B H -0.3084 1.0496 0.1575 0.119 Uiso 1 1 calc R U
H27C H -0.2826 0.9165 0.2346 0.119 Uiso 1 1 calc R U

loop_
_atom_site_aniso_label
_atom_site_aniso_U_11
_atom_site_aniso_U_22
_atom_site_aniso_U_33
_atom_site_aniso_U_23
_atom_site_aniso_U_13
_atom_site_aniso_U_12
O25 0.0391(8) 0.0308(8) 0.0593(10) -0.0031(7) -0.0215(7) -0.0026(6)
N14 0.0367(9) 0.0256(9) 0.0467(11) 0.0024(8) -0.0106(8) -0.0092(7)
O28 0.0677(12) 0.0244(9) 0.1189(17) -0.0119(10) -0.0427(11) -0.0037(8)
C20 0.0201(8) 0.0287(11) 0.0279(10) 0.0016(8) -0.0056(7) -0.0051(7)
C12 0.0198(8) 0.0226(10) 0.0289(10) -0.0021(8) -0.0074(7) -0.0044(7)
C15 0.0186(8) 0.0278(10) 0.0252(10) -0.0038(8) -0.0054(7) -0.0017(7)
C11 0.0208(8) 0.0268(10) 0.0240(9) 0.0006(7) -0.0072(7) -0.0049(7)
C22 0.0259(9) 0.0263(10) 0.0283(10) -0.0066(8) -0.0052(7) -0.0050(8)
C21 0.0262(9) 0.0236(10) 0.0350(11) -0.0011(8) -0.0071(8) -0.0079(8)
C10 0.0272(9) 0.0335(11) 0.0253(10) 0.0028(8) -0.0093(8) -0.0103(8)
C9 0.0270(9) 0.0488(13) 0.0224(10) -0.0013(8) -0.0061(8) -0.0137(9)
C1 0.0324(10) 0.0334(12) 0.0364(11) 0.0075(9) -0.0105(8) -0.0120(9)
C16 0.0259(9) 0.0364(12) 0.0333(11) -0.0102(9) -0.0085(8) -0.0020(8)
C13 0.0269(9) 0.0249(10) 0.0390(11) -0.0035(8) -0.0109(8) -0.0060(8)
C19 0.0284(10) 0.0366(12) 0.0336(11) 0.0071(9) -0.0042(8) -0.0087(9)
C8 0.0316(10) 0.0476(14) 0.0301(11) -0.0098(9) -0.0023(8) -0.0095(9)
C18 0.0315(11) 0.0614(16) 0.0266(11) 0.0055(10) -0.0029(8) -0.0088(10)
C17 0.0298(10) 0.0638(16) 0.0236(11) -0.0094(10) -0.0058(8) -0.0018(10)
C4 0.0319(10) 0.0665(16) 0.0267(11) 0.0049(10) -0.0104(8) -0.0202(10)
C23 0.0336(10) 0.0251(11) 0.0514(13) -0.0103(9) -0.0124(9) -0.0035(8)
C29 0.0404(12) 0.0355(13) 0.0719(16) -0.0212(11) -0.0176(11) -0.0058(10)
C24 0.0354(11) 0.0269(12) 0.0679(15) -0.0135(10) -0.0139(11) -0.0024(9)
C3 0.0468(13) 0.0734(19) 0.0334(13) 0.0216(12) -0.0114(10) -0.0287(13)
C7 0.0401(12) 0.0681(18) 0.0382(13) -0.0219(12) -0.0012(10) -0.0076(11)
C2 0.0508(13) 0.0488(15) 0.0462(14) 0.0199(11) -0.0162(11) -0.0217(11)
C5 0.0374(12) 0.111(3) 0.0218(11) -0.0001(13) -0.0036(9) -0.0293(15)
C26 0.0496(14) 0.0493(16) 0.0728(18) 0.0001(13) -0.0270(13) 0.0010(12)
C6 0.0415(13) 0.101(2) 0.0350(14) -0.0264(14) 0.0006(10) -0.0131(14)
C27 0.089(2) 0.072(2) 0.094(2) 0.0150(17) -0.0524(19) -0.0315(18)

loop_
_atom_type_symbol
_atom_type_description
_atom_type_scat_dispersion_real
_atom_type_scat_dispersion_imag
_atom_type_scat_source
C C 0.0033 0.0016 'International Tables Vol C Tables 4.2.6.8 and 6.1.1.4'
H H 0.0000 0.0000 'International Tables Vol C Tables 4.2.6.8 and 6.1.1.4'
N N 0.0061 0.0033 'International Tables Vol C Tables 4.2.6.8 and 6.1.1.4'
O O 0.0106 0.0060 'International Tables Vol C Tables 4.2.6.8 and 6.1.1.4'

loop_
_geom_angle_atom_site_label_1
_geom_angle_atom_site_label_2
_geom_angle_atom_site_label_3
_geom_angle
C24 O25 C26 115.50(18)
C13 N14 C1 119.99(17)
C19 C20 C15 120.15(18)
C19 C20 C21 120.20(18)
C15 C20 C21 119.65(16)
C11 C12 C13 116.25(16)
C11 C12 C15 118.76(16)
C13 C12 C15 124.86(17)
C16 C15 C20 116.46(16)
C16 C15 C12 124.99(17)
C20 C15 C12 118.52(16)
C12 C11 C22 118.05(15)
C12 C11 C10 119.73(17)
C22 C11 C10 121.95(17)
C21 C22 C11 122.00(17)
C21 C22 H22 119.0
C11 C22 H22 119.0
C22 C21 C20 120.94(17)
C22 C21 H21 119.5
C20 C21 H21 119.5
C1 C10 C11 116.15(18)
C1 C10 C9 118.23(17)
C11 C10 C9 125.62(18)
C8 C9 C4 116.75(19)
C8 C9 C10 124.41(17)
C4 C9 C10 118.6(2)
N14 C1 C10 123.18(17)
N14 C1 C2 116.2(2)
C10 C1 C2 120.5(2)
C17 C16 C15 122.0(2)
C17 C16 H16 119.0
C15 C16 H16 119.0
N14 C13 C12 122.95(18)
N14 C13 C23 110.98(17)
C12 C13 C23 125.89(17)
C18 C19 C20 121.4(2)
C18 C19 H19 119.3
C20 C19 H19 119.3
C7 C8 C9 122.1(2)
C7 C8 H8 119.0
C9 C8 H8 119.0
C19 C18 C17 119.22(19)
C19 C18 H18 120.4
C17 C18 H18 120.4
C16 C17 C18 120.60(19)
C16 C17 H17 119.7
C18 C17 H17 119.7
C5 C4 C3 120.9(2)
C5 C4 C9 119.1(2)
C3 C4 C9 119.8(2)
C24 C23 C13 108.62(17)
C24 C23 C29 110.04(18)
C13 C23 C29 111.36(17)
C24 C23 H23 108.9
C13 C23 H23 108.9
C29 C23 H23 108.9
C23 C29 H29A 109.5
C23 C29 H29B 109.5
H29A C29 H29B 109.5
C23 C29 H29C 109.5
H29A C29 H29C 109.5
H29B C29 H29C 109.5
O28 C24 O25 123.0(2)
O28 C24 C23 125.6(2)
O25 C24 C23 111.20(17)
C2 C3 C4 121.0(2)
C2 C3 H3 119.5
C4 C3 H3 119.5
C8 C7 C6 120.4(3)
C8 C7 H7 119.8
C6 C7 H7 119.8
C3 C2 C1 120.9(2)
C3 C2 H2 119.5
C1 C2 H2 119.5
C6 C5 C4 121.7(2)
C6 C5 H5 119.1
C4 C5 H5 119.1
O25 C26 C27 108.3(2)
O25 C26 H26A 110.0
C27 C26 H26A 110.0
O25 C26 H26B 110.0
C27 C26 H26B 110.0
H26A C26 H26B 108.4
C5 C6 C7 119.6(2)
C5 C6 H6 120.2
C7 C6 H6 120.2
C26 C27 H27A 109.5
C26 C27 H27B 109.5
H27A C27 H27B 109.5
C26 C27 H27C 109.5
H27A C27 H27C 109.5
H27B C27 H27C 109.5

loop_
_geom_bond_atom_site_label_1
_geom_bond_atom_site_label_2
_geom_bond_distance
O25 C24 1.339(2)
O25 C26 1.445(3)
N14 C13 1.314(2)
N14 C1 1.361(3)
O28 C24 1.201(3)
C20 C19 1.409(3)
C20 C15 1.418(3)
C20 C21 1.421(3)
C12 C11 1.417(3)
C12 C13 1.434(3)
C12 C15 1.463(2)
C15 C16 1.411(3)
C11 C22 1.436(3)
C11 C10 1.439(2)
C22 C21 1.344(3)
C22 H22 0.9300
C21 H21 0.9300
C10 C1 1.396(3)
C10 C9 1.458(3)
C9 C8 1.409(3)
C9 C4 1.427(3)
C1 C2 1.432(3)
C16 C17 1.375(3)
C16 H16 0.9300
C13 C23 1.522(3)
C19 C18 1.360(3)
C19 H19 0.9300
C8 C7 1.372(3)
C8 H8 0.9300
C18 C17 1.392(3)
C18 H18 0.9300
C17 H17 0.9300
C4 C5 1.414(3)
C4 C3 1.417(4)
C23 C24 1.506(3)
C23 C29 1.534(3)
C23 H23 0.9800
C29 H29A 0.9600
C29 H29B 0.9600
C29 H29C 0.9600
C3 C2 1.341(4)
C3 H3 0.9300
C7 C6 1.387(3)
C7 H7 0.9300
C2 H2 0.9300
C5 C6 1.354(4)
C5 H5 0.9300
C26 C27 1.452(4)
C26 H26A 0.9700
C26 H26B 0.9700
C6 H6 0.9300
C27 H27A 0.9600
C27 H27B 0.9600
C27 H27C 0.9600
